data_7218332
loop_
_publ_author_name
'Aaker\"oy, Christer B.'
'Welideniya, Dhanushi'
'Desper, John'
'Moore, Curtis'

_publ_section_title
;
 Halogen-bond driven co-crystallization of potential anti-cancer
 compounds: a structural study
;
_journal_issue 44
_journal_name_full CrystEngComm
_journal_page_first 10203
_journal_paper_doi 10.1039/C4CE01614A
_journal_volume 16
_journal_year 2014
_chemical_formula_moiety
;
(C14 H14 N4 O2) (C8 F16 I2)
;
_chemical_formula_sum 'C22 H14 F16 I2 N4 O2'
_chemical_formula_weight 924.17
_chemical_name_systematic
;
DW-3-18 (3-pyridyl)-CONH-(CH2)2-NHCO-(3-pyridyl), I-(CF2)8-I
;
_space_group_IT_number 14
_symmetry_cell_setting monoclinic
_symmetry_space_group_name_Hall '-P 2ybc'
_symmetry_space_group_name_H-M 'P 1 21/c 1'
_atom_sites_solution_hydrogens geom
_atom_sites_solution_primary direct
_atom_sites_solution_secondary difmap
_audit_creation_method SHELXL-97
_cell_angle_alpha 90.00
_cell_angle_beta 95.169(4)
_cell_angle_gamma 90.00
_cell_formula_units_Z 2
_cell_length_a 15.1894(18)
_cell_length_b 9.3947(11)
_cell_length_c 9.8668(11)
_cell_measurement_reflns_used 9963
_cell_measurement_temperature 120(2)
_cell_measurement_theta_max 33.12
_cell_measurement_theta_min 2.55
_cell_volume 1402.3(3)
_computing_cell_refinement 'Bruker SAINT'
_computing_data_collection 'Bruker APEX2'
_computing_data_reduction 'Bruker SAINT'
_computing_molecular_graphics 'Bruker SHELXTL'
_computing_publication_material 'Bruker SHELXTL'
_computing_structure_refinement 'SHELXL-97 (Sheldrick, 2008)'
_computing_structure_solution 'SHELXS-97 (Sheldrick, 2008)'
_diffrn_ambient_temperature 120(2)
_diffrn_measured_fraction_theta_full 0.976
_diffrn_measured_fraction_theta_max 0.901
_diffrn_measurement_device_type 'Bruker APEX-II CCD'
_diffrn_measurement_method '\f and \w scans'
_diffrn_radiation_monochromator graphite
_diffrn_radiation_source 'fine-focus sealed tube'
_diffrn_radiation_type MoK\a
_diffrn_radiation_wavelength 0.71073
_diffrn_reflns_av_R_equivalents 0.0450
_diffrn_reflns_av_sigmaI/netI 0.0279
_diffrn_reflns_limit_h_max 22
_diffrn_reflns_limit_h_min -21
_diffrn_reflns_limit_k_max 13
_diffrn_reflns_limit_k_min -14
_diffrn_reflns_limit_l_max 14
_diffrn_reflns_limit_l_min -14
_diffrn_reflns_number 21943
_diffrn_reflns_theta_full 30.00
_diffrn_reflns_theta_max 33.12
_diffrn_reflns_theta_min 1.35
_exptl_absorpt_coefficient_mu 2.380
_exptl_absorpt_correction_T_max 0.6739
_exptl_absorpt_correction_T_min 0.4983
_exptl_absorpt_correction_type multi-scan
_exptl_absorpt_process_details SADABS
_exptl_crystal_colour colourless
_exptl_crystal_density_diffrn 2.189
_exptl_crystal_density_method 'not measured'
_exptl_crystal_description prism
_exptl_crystal_F_000 880
_exptl_crystal_size_max 0.34
_exptl_crystal_size_mid 0.26
_exptl_crystal_size_min 0.18
_refine_diff_density_max 0.841
_refine_diff_density_min -0.899
_refine_diff_density_rms 0.155
_refine_ls_extinction_method none
_refine_ls_goodness_of_fit_ref 1.213
_refine_ls_hydrogen_treatment mixed
_refine_ls_matrix_type full
_refine_ls_number_parameters 211
_refine_ls_number_reflns 4814
_refine_ls_number_restraints 0
_refine_ls_restrained_S_all 1.213
_refine_ls_R_factor_all 0.0335
_refine_ls_R_factor_gt 0.0300
_refine_ls_shift/su_max 0.002
_refine_ls_shift/su_mean 0.000
_refine_ls_structure_factor_coef Fsqd
_refine_ls_weighting_details 'calc w=1/[\s^2^(Fo^2^)+(0.0450P)^2^+2.0000P] where P=(Fo^2^+2Fc^2^)/3'
_refine_ls_weighting_scheme calc
_refine_ls_wR_factor_gt 0.0897
_refine_ls_wR_factor_ref 0.1023
_reflns_number_gt 4426
_reflns_number_total 4814
_reflns_threshold_expression >2sigma(I)
_cod_data_source_file c4ce01614a2.cif
_cod_data_source_block A2D8
_cod_depositor_comments
;
The following automatic conversions were performed:

'_symmetry_cell_setting' value 'Monoclinic' changed to 'monoclinic'
according to
/usr/data/users/saulius/crontab/automatic-downloads/rss-feeds/RSC/lib/dictionaries/cif_core.dic
dictionary named 'cif_core.dic' version 2.4.2 from 2011-04-26.

Automatic conversion script
Id: cif_fix_values 2827 2014-09-09 07:05:25Z andrius 

 Adding full bibliography for 7218320--7218332.cif.
;
_cod_original_sg_symbol_H-M P2(1)/c
_cod_database_code 7218332

loop_
_symmetry_equiv_pos_as_xyz
'x, y, z'
'-x, y+1/2, -z+1/2'
'-x, -y, -z'
'x, -y-1/2, z-1/2'

loop_
_atom_site_label
_atom_site_type_symbol
_atom_site_fract_x
_atom_site_fract_y
_atom_site_fract_z
_atom_site_U_iso_or_equiv
_atom_site_adp_type
_atom_site_occupancy
_atom_site_symmetry_multiplicity
_atom_site_calc_flag
_atom_site_refinement_flags
N11 N 0.29705(19) 0.4703(3) 0.8592(3) 0.0286(5) Uani 1 1 d .
C12 C 0.34679(18) 0.5850(3) 0.8925(3) 0.0219(5) Uani 1 1 d .
H12 H 0.3477 0.6603 0.8285 0.026 Uiso 1 1 calc R
C13 C 0.39712(16) 0.5985(3) 1.0169(2) 0.0172(4) Uani 1 1 d .
C14 C 0.3955(2) 0.4873(3) 1.1097(3) 0.0214(5) Uani 1 1 d .
H14 H 0.4291 0.4927 1.1956 0.026 Uiso 1 1 calc R
C15 C 0.3443(2) 0.3686(3) 1.0753(3) 0.0261(5) Uani 1 1 d .
H15 H 0.3422 0.2913 1.1370 0.031 Uiso 1 1 calc R
C16 C 0.2964(2) 0.3647(3) 0.9499(3) 0.0280(5) Uani 1 1 d .
H16 H 0.2612 0.2831 0.9268 0.034 Uiso 1 1 calc R
C17 C 0.45075(16) 0.7279(2) 1.0549(2) 0.0173(4) Uani 1 1 d .
N17 N 0.47216(14) 0.8111(2) 0.95335(19) 0.0179(4) Uani 1 1 d .
H17 H 0.461(2) 0.788(4) 0.872(4) 0.021 Uiso 1 1 d .
O17 O 0.47483(14) 0.7553(2) 1.17530(18) 0.0255(4) Uani 1 1 d .
C21 C 0.52711(17) 0.9364(3) 0.9794(2) 0.0184(4) Uani 1 1 d .
H21A H 0.5560 0.9607 0.8964 0.022 Uiso 1 1 calc R
H21B H 0.5740 0.9153 1.0529 0.022 Uiso 1 1 calc R
C31 C 0.19026(18) 0.5788(3) 0.3796(3) 0.0260(5) Uani 1 1 d .
I1 I 0.217210(12) 0.51564(2) 0.588276(16) 0.02371(7) Uani 1 1 d .
F31A F 0.26206(14) 0.5513(4) 0.3147(2) 0.0562(7) Uani 1 1 d .
F31B F 0.17699(17) 0.7196(2) 0.3721(2) 0.0468(6) Uani 1 1 d .
C32 C 0.1100(2) 0.5042(3) 0.3030(3) 0.0264(6) Uani 1 1 d .
F32A F 0.1285(2) 0.3657(2) 0.2977(2) 0.0599(8) Uani 1 1 d .
F32B F 0.04081(16) 0.5227(3) 0.3751(2) 0.0580(8) Uani 1 1 d .
C33 C 0.08432(18) 0.5602(3) 0.1571(3) 0.0232(5) Uani 1 1 d .
F33A F 0.15698(15) 0.5723(4) 0.0923(2) 0.0547(7) Uani 1 1 d .
F33B F 0.05054(18) 0.6904(2) 0.1671(2) 0.0540(7) Uani 1 1 d .
C34 C 0.0170(2) 0.4676(3) 0.0697(3) 0.0289(6) Uani 1 1 d .
F34A F 0.0571(2) 0.3451(3) 0.0469(3) 0.0803(11) Uani 1 1 d .
F34B F -0.05099(19) 0.4418(4) 0.1392(2) 0.0774(11) Uani 1 1 d .

loop_
_atom_site_aniso_label
_atom_site_aniso_U_11
_atom_site_aniso_U_22
_atom_site_aniso_U_33
_atom_site_aniso_U_23
_atom_site_aniso_U_13
_atom_site_aniso_U_12
N11 0.0347(14) 0.0227(11) 0.0266(12) -0.0006(9) -0.0077(10) -0.0094(9)
C12 0.0264(12) 0.0188(10) 0.0193(10) 0.0025(8) -0.0038(8) -0.0045(9)
C13 0.0196(10) 0.0164(9) 0.0158(9) 0.0001(8) 0.0027(7) -0.0009(8)
C14 0.0264(13) 0.0186(10) 0.0190(11) 0.0025(8) 0.0010(9) 0.0002(8)
C15 0.0325(14) 0.0187(11) 0.0270(12) 0.0060(9) 0.0029(10) -0.0003(10)
C16 0.0305(14) 0.0207(11) 0.0319(13) 0.0007(10) -0.0021(11) -0.0056(10)
C17 0.0220(11) 0.0163(9) 0.0138(9) -0.0013(7) 0.0021(7) -0.0009(8)
N17 0.0249(10) 0.0169(8) 0.0115(8) -0.0013(7) -0.0003(7) -0.0034(7)
O17 0.0364(11) 0.0277(9) 0.0123(7) -0.0018(7) 0.0015(7) -0.0089(8)
C21 0.0235(11) 0.0165(9) 0.0157(9) -0.0014(8) 0.0038(8) -0.0026(8)
C31 0.0232(12) 0.0316(13) 0.0225(11) -0.0047(10) -0.0019(9) -0.0022(10)
I1 0.02526(11) 0.02570(10) 0.01902(10) -0.00330(5) -0.00429(7) 0.00241(6)
F31A 0.0250(10) 0.119(2) 0.0243(9) -0.0060(12) 0.0020(7) 0.0031(12)
F31B 0.0705(15) 0.0285(9) 0.0366(10) 0.0045(8) -0.0220(10) -0.0114(10)
C32 0.0299(15) 0.0288(13) 0.0192(12) 0.0009(9) -0.0052(10) -0.0049(10)
F32A 0.103(2) 0.0232(9) 0.0446(12) 0.0028(9) -0.0405(13) -0.0016(11)
F32B 0.0261(11) 0.124(3) 0.0232(10) 0.0036(11) 0.0003(8) -0.0163(12)
C33 0.0249(12) 0.0241(11) 0.0196(10) 0.0024(9) -0.0037(9) -0.0016(9)
F33A 0.0323(11) 0.106(2) 0.0254(9) 0.0098(12) -0.0015(8) -0.0165(13)
F33B 0.0785(17) 0.0273(10) 0.0489(12) -0.0095(9) -0.0352(12) 0.0148(10)
C34 0.0353(16) 0.0265(13) 0.0230(12) 0.0058(10) -0.0077(11) -0.0056(11)
F34A 0.136(3) 0.0327(11) 0.0596(15) -0.0189(11) -0.0622(17) 0.0275(15)
F34B 0.0553(16) 0.144(3) 0.0302(11) 0.0214(15) -0.0109(10) -0.0608(19)

loop_
_atom_type_symbol
_atom_type_description
_atom_type_scat_dispersion_real
_atom_type_scat_dispersion_imag
_atom_type_scat_source
C C 0.0033 0.0016 'International Tables Vol C Tables 4.2.6.8 and 6.1.1.4'
H H 0.0000 0.0000 'International Tables Vol C Tables 4.2.6.8 and 6.1.1.4'
N N 0.0061 0.0033 'International Tables Vol C Tables 4.2.6.8 and 6.1.1.4'
O O 0.0106 0.0060 'International Tables Vol C Tables 4.2.6.8 and 6.1.1.4'
F F 0.0171 0.0103 'International Tables Vol C Tables 4.2.6.8 and 6.1.1.4'
I I -0.4742 1.8119 'International Tables Vol C Tables 4.2.6.8 and 6.1.1.4'

loop_
_geom_angle_atom_site_label_1
_geom_angle_atom_site_label_2
_geom_angle_atom_site_label_3
_geom_angle
_geom_angle_site_symmetry_1
_geom_angle_site_symmetry_3
C16 N11 C12 118.1(3) . .
C16 N11 I1 134.98(19) . .
C12 N11 I1 106.95(18) . .
N11 C12 C13 122.9(2) . .
N11 C12 H12 118.6 . .
C13 C12 H12 118.6 . .
C14 C13 C12 118.1(2) . .
C14 C13 C17 119.2(2) . .
C12 C13 C17 122.7(2) . .
C15 C14 C13 119.1(3) . .
C15 C14 H14 120.4 . .
C13 C14 H14 120.4 . .
C16 C15 C14 118.8(3) . .
C16 C15 H15 120.6 . .
C14 C15 H15 120.6 . .
N11 C16 C15 123.1(3) . .
N11 C16 H16 118.4 . .
C15 C16 H16 118.4 . .
O17 C17 N17 121.9(2) . .
O17 C17 C13 121.2(2) . .
N17 C17 C13 116.9(2) . .
C17 N17 C21 121.15(19) . .
C17 N17 H17 122(2) . .
C21 N17 H17 116(2) . .
N17 C21 C21 111.5(3) . 3_677
N17 C21 H21A 109.3 . .
C21 C21 H21A 109.3 3_677 .
N17 C21 H21B 109.3 . .
C21 C21 H21B 109.3 3_677 .
H21A C21 H21B 108.0 . .
F31A C31 F31B 106.8(3) . .
F31A C31 C32 108.7(2) . .
F31B C31 C32 108.2(2) . .
F31A C31 I1 108.21(19) . .
F31B C31 I1 109.89(18) . .
C32 C31 I1 114.7(2) . .
C31 I1 N11 164.56(9) . .
F32B C32 F32A 109.1(3) . .
F32B C32 C31 107.8(2) . .
F32A C32 C31 107.6(3) . .
F32B C32 C33 107.9(3) . .
F32A C32 C33 109.3(2) . .
C31 C32 C33 115.0(2) . .
F33A C33 F33B 107.4(3) . .
F33A C33 C34 108.4(2) . .
F33B C33 C34 108.5(2) . .
F33A C33 C32 109.0(2) . .
F33B C33 C32 108.0(2) . .
C34 C33 C32 115.2(2) . .
F34B C34 F34A 108.8(3) . .
F34B C34 C33 108.9(3) . .
F34A C34 C33 106.9(3) . .
F34B C34 C34 108.7(4) . 3_565
F34A C34 C34 108.1(3) . 3_565
C33 C34 C34 115.2(3) . 3_565

loop_
_geom_bond_atom_site_label_1
_geom_bond_atom_site_label_2
_geom_bond_distance
_geom_bond_site_symmetry_2
N11 C16 1.336(4) .
N11 C12 1.340(3) .
N11 I1 2.866(3) .
C12 C13 1.392(3) .
C12 H12 0.9500 .
C13 C14 1.392(3) .
C13 C17 1.492(3) .
C14 C15 1.384(4) .
C14 H14 0.9500 .
C15 C16 1.379(4) .
C15 H15 0.9500 .
C16 H16 0.9500 .
C17 O17 1.238(3) .
C17 N17 1.334(3) .
N17 C21 1.452(3) .
N17 H17 0.84(4) .
C21 C21 1.527(5) 3_677
C21 H21A 0.9900 .
C21 H21B 0.9900 .
C31 F31A 1.338(4) .
C31 F31B 1.340(4) .
C31 C32 1.543(4) .
C31 I1 2.147(3) .
C32 F32B 1.333(4) .
C32 F32A 1.333(4) .
C32 C33 1.549(4) .
C33 F33A 1.330(3) .
C33 F33B 1.333(3) .
C33 C34 1.545(4) .
C34 F34B 1.313(4) .
C34 F34A 1.331(4) .
C34 C34 1.550(6) 3_565

loop_
_geom_hbond_atom_site_label_D
_geom_hbond_atom_site_label_H
_geom_hbond_atom_site_label_A
_geom_hbond_distance_DH
_geom_hbond_distance_HA
_geom_hbond_distance_DA
_geom_hbond_angle_DHA
_geom_hbond_site_symmetry_A
N17 H17 O17 0.84(4) 2.01(4) 2.817(3) 162(3) 4_575

loop_
_geom_torsion_atom_site_label_1
_geom_torsion_atom_site_label_2
_geom_torsion_atom_site_label_3
_geom_torsion_atom_site_label_4
_geom_torsion
_geom_torsion_site_symmetry_4
C16 N11 C12 C13 -0.2(5) .
I1 N11 C12 C13 -178.6(2) .
N11 C12 C13 C14 0.2(4) .
N11 C12 C13 C17 -178.5(3) .
C12 C13 C14 C15 -0.1(4) .
C17 C13 C14 C15 178.7(2) .
C13 C14 C15 C16 -0.1(4) .
C12 N11 C16 C15 0.0(5) .
I1 N11 C16 C15 177.9(2) .
C14 C15 C16 N11 0.1(5) .
C14 C13 C17 O17 -18.7(4) .
C12 C13 C17 O17 160.0(3) .
C14 C13 C17 N17 160.5(2) .
C12 C13 C17 N17 -20.7(4) .
O17 C17 N17 C21 1.7(4) .
C13 C17 N17 C21 -177.5(2) .
C17 N17 C21 C21 -82.4(3) 3_677
F31A C31 I1 N11 45.1(5) .
F31B C31 I1 N11 -71.1(4) .
C32 C31 I1 N11 166.7(3) .
C16 N11 I1 C31 -144.7(4) .
C12 N11 I1 C31 33.3(5) .
F31A C31 C32 F32B 174.9(3) .
F31B C31 C32 F32B -69.5(3) .
I1 C31 C32 F32B 53.6(3) .
F31A C31 C32 F32A 57.4(3) .
F31B C31 C32 F32A 173.0(3) .
I1 C31 C32 F32A -63.9(3) .
F31A C31 C32 C33 -64.7(4) .
F31B C31 C32 C33 50.9(3) .
I1 C31 C32 C33 174.0(2) .
F32B C32 C33 F33A 166.4(3) .
F32A C32 C33 F33A -75.1(3) .
C31 C32 C33 F33A 46.1(4) .
F32B C32 C33 F33B 50.1(3) .
F32A C32 C33 F33B 168.5(3) .
C31 C32 C33 F33B -70.3(3) .
F32B C32 C33 C34 -71.5(3) .
F32A C32 C33 C34 47.0(4) .
C31 C32 C33 C34 168.2(3) .
F33A C33 C34 F34B 173.1(3) .
F33B C33 C34 F34B -70.6(3) .
C32 C33 C34 F34B 50.7(4) .
F33A C33 C34 F34A 55.7(3) .
F33B C33 C34 F34A 172.0(3) .
C32 C33 C34 F34A -66.7(4) .
F33A C33 C34 C34 -64.5(4) 3_565
F33B C33 C34 C34 51.9(5) 3_565
C32 C33 C34 C34 173.1(3) 3_565
